data_7048894
loop_
_publ_author_name
'McKay, Alasdair I.'
'Cole, Marcus L.'

_publ_section_title
;
 Structural diversity in a homologous series of donor free alkali metal
 complexes bearing a sterically demanding triazenide.
;
_journal_issue 9
_journal_name_full 'Dalton transactions (Cambridge, England : 2003)'
_journal_page_first 2948
_journal_page_last 2952
_journal_paper_doi 10.1039/c8dt04983a
_journal_volume 48
_journal_year 2019
_chemical_formula_moiety 'C48 H50 N3 Rb'
_chemical_formula_sum 'C48 H50 N3 Rb'
_chemical_formula_weight 754.38
_chemical_name_common '[Rb(N3Dmp2)]'
_chemical_properties_physical Air-sensitive,Moisture-sensitive,Oxygen-sensitive
_space_group_crystal_system monoclinic
_space_group_IT_number 4
_space_group_name_Hall 'P 2yb'
_space_group_name_H-M_alt 'P 1 21 1'
_symmetry_space_group_name_Hall 'P 2yb'
_symmetry_space_group_name_H-M 'P 1 21 1'
_atom_sites_solution_hydrogens geom
_atom_sites_solution_primary dual
_audit_creation_date 2018-01-12
_audit_creation_method
;
Olex2 1.2
(compiled 2017.08.10 svn.r3458 for OlexSys, GUI svn.r5381)
;
_audit_update_record
;
2018-04-19 deposited with the CCDC.
2019-01-28 downloaded from the CCDC.
;
_cell_angle_alpha 90
_cell_angle_beta 100.237(7)
_cell_angle_gamma 90
_cell_formula_units_Z 2
_cell_length_a 11.1579(18)
_cell_length_b 15.707(2)
_cell_length_c 11.9335(18)
_cell_measurement_reflns_used 6506
_cell_measurement_temperature 150(2)
_cell_measurement_theta_max 23.30
_cell_measurement_theta_min 2.26
_cell_volume 2058.1(5)
_computing_molecular_graphics 'Olex2 (Dolomanov et al., 2009)'
_computing_publication_material 'Olex2 (Dolomanov et al., 2009)'
_computing_structure_refinement 'ShelXL (Sheldrick, 2015)'
_computing_structure_solution 'ShelXT (Sheldrick, 2015)'
_diffrn_ambient_temperature 150.15
_diffrn_measured_fraction_theta_full 0.994
_diffrn_measured_fraction_theta_max 0.949
_diffrn_measurement_device_type 'Bruker APEX-II CCD'
_diffrn_measurement_method '\f and \w scans'
_diffrn_radiation_type MoK\a
_diffrn_radiation_wavelength 0.71073
_diffrn_reflns_av_R_equivalents 0.0670
_diffrn_reflns_av_unetI/netI 0.0966
_diffrn_reflns_Laue_measured_fraction_full 0.994
_diffrn_reflns_Laue_measured_fraction_max 0.949
_diffrn_reflns_limit_h_max 14
_diffrn_reflns_limit_h_min -14
_diffrn_reflns_limit_k_max 19
_diffrn_reflns_limit_k_min -20
_diffrn_reflns_limit_l_max 15
_diffrn_reflns_limit_l_min -15
_diffrn_reflns_number 29557
_diffrn_reflns_point_group_measured_fraction_full 0.995
_diffrn_reflns_point_group_measured_fraction_max 0.951
_diffrn_reflns_theta_full 26.000
_diffrn_reflns_theta_max 27.416
_diffrn_reflns_theta_min 3.046
_diffrn_standards_number 0
_exptl_absorpt_coefficient_mu 1.238
_exptl_absorpt_correction_T_max 0.7455
_exptl_absorpt_correction_T_min 0.6832
_exptl_absorpt_correction_type multi-scan
_exptl_absorpt_process_details
'SADABS-2014/4 (Bruker,2014/4) was used for absorption correction. wR2(int) was 0.1511 before and 0.0758 after correction. The Ratio of minimum to maximum transmission is 0.9164. The \l/2 correction factor is 0.00150.'
_exptl_crystal_colour yellow
_exptl_crystal_colour_primary yellow
_exptl_crystal_density_diffrn 1.217
_exptl_crystal_description prism
_exptl_crystal_F_000 792
_exptl_crystal_recrystallization_method 'Re-crystallisation from solvent: Hexane'
_exptl_crystal_size_max 0.11
_exptl_crystal_size_mid 0.11
_exptl_crystal_size_min 0.1
_refine_diff_density_max 0.253
_refine_diff_density_min -0.421
_refine_diff_density_rms 0.050
_refine_ls_abs_structure_details
;
 Refined as an inversion twin.
;
_refine_ls_abs_structure_Flack 0.009(6)
_refine_ls_extinction_method none
_refine_ls_goodness_of_fit_ref 0.924
_refine_ls_hydrogen_treatment constr
_refine_ls_matrix_type full
_refine_ls_number_parameters 482
_refine_ls_number_reflns 8392
_refine_ls_number_restraints 1
_refine_ls_restrained_S_all 0.924
_refine_ls_R_factor_all 0.0704
_refine_ls_R_factor_gt 0.0386
_refine_ls_shift/su_max 0.000
_refine_ls_shift/su_mean 0.000
_refine_ls_structure_factor_coef Fsqd
_refine_ls_weighting_details 'w=1/[\s^2^(Fo^2^)+(0.0095P)^2^] where P=(Fo^2^+2Fc^2^)/3'
_refine_ls_weighting_scheme calc
_refine_ls_wR_factor_gt 0.0633
_refine_ls_wR_factor_ref 0.0704
_reflns_Friedel_coverage 0.933
_reflns_Friedel_fraction_full 0.997
_reflns_Friedel_fraction_max 0.953
_reflns_number_gt 6000
_reflns_number_total 8392
_reflns_threshold_expression 'I > 2\s(I)'
_cod_data_source_file c8dt04983a2.cif
_cod_data_source_block data4
_cod_depositor_comments 'Adding full bibliography for 7048890--7048897.cif.'
_cod_original_cell_volume 2058.2(5)
_cod_database_code 7048894
_shelx_shelxl_version_number 2014/7
_shelx_space_group_comment
;
The symmetry employed for this shelxl refinement is uniquely defined
by the following loop, which should always be used as a source of
symmetry information in preference to the above space-group names.
They are only intended as comments.
;
_shelx_estimated_absorpt_t_max 0.886
_shelx_estimated_absorpt_t_min 0.876
_olex2_refinement_description
;
1. Twinned data refinement
 Scales: 0.991(6)
 0.009(6)
2. Fixed Uiso
 At 1.2 times of:
  All C(H) groups
 At 1.5 times of:
  All C(H,H,H) groups
3.a Aromatic/amide H refined with riding coordinates:
 C20(H20), C18(H18), C9(H9), C4(H4), C29(H29), C11(H11), C27(H27), C28(H28),
 C5(H5), C44(H44), C3(H3), C42(H42), C35(H35), C33(H33)
3.b Idealised Me refined as rotating group:
 C22(H22A,H22B,H22C), C13(H13A,H13B,H13C), C15(H15A,H15B,H15C), C46(H46A,H46B,
 H46C), C39(H39A,H39B,H39C), C48(H48A,H48B,H48C), C37(H37A,H37B,H37C), C24(H24A,
 H24B,H24C), C14(H14A,H14B,H14C), C47(H47A,H47B,H47C), C38(H38A,H38B,H38C),
 C23(H23A,H23B,H23C)
;
_olex2_exptl_crystal_mounting_method 'MiTeGen microloop in type NVH immersion oil'
_olex2_submission_special_instructions 'No special instructions were received'

loop_
_space_group_symop_operation_xyz
'x, y, z'
'-x, y+1/2, -z'

loop_
_atom_site_label
_atom_site_type_symbol
_atom_site_fract_x
_atom_site_fract_y
_atom_site_fract_z
_atom_site_U_iso_or_equiv
_atom_site_adp_type
_atom_site_occupancy
_atom_site_site_symmetry_order
_atom_site_calc_flag
_atom_site_refinement_flags_posn
Rb1 Rb 0.80524(4) 0.74906(3) 0.89800(3) 0.03993(13) Uani 1 1 d .
N3 N 0.8213(3) 0.61411(18) 0.7438(2) 0.0224(7) Uani 1 1 d .
N1 N 0.6600(3) 0.60396(18) 0.8171(2) 0.0236(7) Uani 1 1 d .
N2 N 0.7241(3) 0.56783(18) 0.7462(2) 0.0224(7) Uani 1 1 d .
C17 C 0.4638(4) 0.5800(3) 0.5471(4) 0.0311(11) Uani 1 1 d .
C20 C 0.5298(4) 0.4232(3) 0.4723(4) 0.0368(13) Uani 1 1 d .
H20 H 0.5508 0.3689 0.4466 0.044 Uiso 1 1 calc R
C25 C 0.9031(4) 0.5854(3) 0.6752(3) 0.0222(10) Uani 1 1 d .
C21 C 0.5187(4) 0.4330(3) 0.5852(4) 0.0273(11) Uani 1 1 d .
C16 C 0.4865(4) 0.5123(3) 0.6233(3) 0.0252(10) Uani 1 1 d .
C18 C 0.4788(5) 0.5674(3) 0.4344(4) 0.0426(14) Uani 1 1 d .
H18 H 0.4661 0.6140 0.3828 0.051 Uiso 1 1 calc R
C19 C 0.5112(5) 0.4898(4) 0.3961(4) 0.0412(13) Uani 1 1 d .
C6 C 0.4661(4) 0.5232(2) 0.7421(3) 0.0244(10) Uani 1 1 d .
C22 C 0.4240(5) 0.6642(3) 0.5853(4) 0.0508(13) Uani 1 1 d .
H22A H 0.3494 0.6569 0.6171 0.076 Uiso 1 1 calc GR
H22B H 0.4081 0.7032 0.5202 0.076 Uiso 1 1 calc GR
H22C H 0.4883 0.6878 0.6437 0.076 Uiso 1 1 calc GR
C9 C 0.6517(4) 0.7637(3) 1.1177(3) 0.0381(11) Uani 1 1 d .
H9 H 0.6360 0.8224 1.1283 0.046 Uiso 1 1 calc R
C4 C 0.3232(4) 0.5075(3) 0.8731(4) 0.0370(12) Uani 1 1 d .
H4 H 0.2482 0.4862 0.8887 0.044 Uiso 1 1 calc R
C29 C 1.0318(4) 0.4857(2) 0.5972(3) 0.0273(9) Uani 1 1 d .
H29 H 1.0586 0.4290 0.5892 0.033 Uiso 1 1 calc R
C7 C 0.5951(4) 0.6319(2) 1.0201(3) 0.0245(9) Uani 1 1 d .
C30 C 0.9434(4) 0.5003(2) 0.6643(3) 0.0218(9) Uani 1 1 d .
C13 C 0.4649(4) 0.7628(3) 0.9662(4) 0.0523(13) Uani 1 1 d .
H13A H 0.4653 0.8230 0.9881 0.078 Uiso 1 1 calc GR
H13B H 0.3890 0.7362 0.9787 0.078 Uiso 1 1 calc GR
H13C H 0.4711 0.7584 0.8855 0.078 Uiso 1 1 calc GR
C11 C 0.7751(4) 0.6416(3) 1.1647(3) 0.0376(11) Uani 1 1 d .
H11 H 0.8452 0.6154 1.2079 0.045 Uiso 1 1 calc R
C2 C 0.5122(4) 0.5825(2) 0.9330(3) 0.0236(9) Uani 1 1 d .
C15 C 0.7239(4) 0.5011(3) 1.0676(4) 0.0412(12) Uani 1 1 d .
H15A H 0.6518 0.4668 1.0731 0.062 Uiso 1 1 calc GR
H15B H 0.7920 0.4827 1.1262 0.062 Uiso 1 1 calc GR
H15C H 0.7455 0.4935 0.9922 0.062 Uiso 1 1 calc GR
C1 C 0.5487(3) 0.5664(2) 0.8267(3) 0.0223(9) Uani 1 1 d .
C27 C 1.0466(4) 0.6336(3) 0.5567(3) 0.0306(10) Uani 1 1 d .
H27 H 1.0821 0.6788 0.5209 0.037 Uiso 1 1 calc R
C45 C 0.8579(4) 0.3538(2) 0.6691(3) 0.0297(10) Uani 1 1 d .
C28 C 1.0820(4) 0.5501(3) 0.5423(3) 0.0336(10) Uani 1 1 d .
H28 H 1.1399 0.5376 0.4951 0.040 Uiso 1 1 calc R
C46 C 0.9868(4) 0.4993(3) 0.9171(3) 0.0337(10) Uani 1 1 d .
H46A H 0.9223 0.5395 0.9266 0.050 Uiso 1 1 calc GR
H46B H 1.0457 0.5275 0.8776 0.050 Uiso 1 1 calc GR
H46C H 1.0282 0.4796 0.9920 0.050 Uiso 1 1 calc GR
C41 C 0.9318(4) 0.4239(2) 0.8477(3) 0.0277(10) Uani 1 1 d .
C10 C 0.7528(4) 0.7270(3) 1.1824(3) 0.0377(13) Uani 1 1 d .
C5 C 0.3566(4) 0.4945(3) 0.7676(3) 0.0320(10) Uani 1 1 d .
H5 H 0.3022 0.4647 0.7107 0.038 Uiso 1 1 calc R
C44 C 0.8382(4) 0.2804(2) 0.7293(4) 0.0388(11) Uani 1 1 d .
H44 H 0.8065 0.2312 0.6882 0.047 Uiso 1 1 calc R
C12 C 0.6971(4) 0.5933(3) 1.0852(3) 0.0305(10) Uani 1 1 d .
C8 C 0.5721(4) 0.7180(2) 1.0374(3) 0.0297(10) Uani 1 1 d .
C40 C 0.9058(4) 0.4262(2) 0.7281(3) 0.0266(9) Uani 1 1 d .
C3 C 0.4014(4) 0.5521(3) 0.9544(3) 0.0313(10) Uani 1 1 d .
H3 H 0.3793 0.5623 1.0265 0.038 Uiso 1 1 calc R
C26 C 0.9593(4) 0.6514(2) 0.6234(3) 0.0225(9) Uani 1 1 d .
C31 C 0.9299(3) 0.7412(3) 0.6469(3) 0.0230(8) Uani 1 1 d .
C39 C 1.1408(3) 0.7586(3) 0.7665(3) 0.0393(10) Uani 1 1 d .
H39A H 1.1351 0.6995 0.7914 0.059 Uiso 1 1 calc GR
H39B H 1.1768 0.7938 0.8317 0.059 Uiso 1 1 calc GR
H39C H 1.1920 0.7612 0.7079 0.059 Uiso 1 1 calc GR
C48 C 0.8276(4) 0.3528(3) 0.5402(3) 0.0384(11) Uani 1 1 d .
H48A H 0.7971 0.4089 0.5126 0.058 Uiso 1 1 calc GR
H48B H 0.7651 0.3097 0.5153 0.058 Uiso 1 1 calc GR
H48C H 0.9011 0.3392 0.5094 0.058 Uiso 1 1 calc GR
C42 C 0.9102(4) 0.3497(3) 0.9040(4) 0.0369(11) Uani 1 1 d .
H42 H 0.9283 0.3487 0.9849 0.044 Uiso 1 1 calc R
C37 C 0.7218(4) 0.7253(3) 0.5236(3) 0.0391(12) Uani 1 1 d .
H37A H 0.6868 0.6828 0.5685 0.059 Uiso 1 1 calc GR
H37B H 0.7603 0.6965 0.4663 0.059 Uiso 1 1 calc GR
H37C H 0.6573 0.7631 0.4855 0.059 Uiso 1 1 calc GR
C35 C 0.9830(4) 0.8737(3) 0.7455(3) 0.0314(10) Uani 1 1 d .
H35 H 1.0408 0.9070 0.7950 0.038 Uiso 1 1 calc R
C24 C 0.5427(4) 0.3593(3) 0.6667(3) 0.0400(11) Uani 1 1 d .
H24A H 0.6027 0.3761 0.7333 0.060 Uiso 1 1 calc GR
H24B H 0.5743 0.3111 0.6288 0.060 Uiso 1 1 calc GR
H24C H 0.4667 0.3427 0.6912 0.060 Uiso 1 1 calc GR
C32 C 0.8153(4) 0.7766(2) 0.6006(3) 0.0256(10) Uani 1 1 d .
C36 C 1.0152(4) 0.7914(2) 0.7182(3) 0.0259(10) Uani 1 1 d .
C43 C 0.8633(5) 0.2772(2) 0.8469(4) 0.0452(13) Uani 1 1 d .
C14 C 0.8383(5) 0.7795(3) 1.2678(4) 0.0583(16) Uani 1 1 d .
H14A H 0.8981 0.7419 1.3135 0.087 Uiso 1 1 calc GR
H14B H 0.7917 0.8095 1.3178 0.087 Uiso 1 1 calc GR
H14C H 0.8806 0.8210 1.2275 0.087 Uiso 1 1 calc GR
C34 C 0.8705(5) 0.9086(3) 0.7036(4) 0.0306(11) Uani 1 1 d .
C47 C 0.8450(7) 0.1954(3) 0.9101(5) 0.079(2) Uani 1 1 d .
H47A H 0.9125 0.1562 0.9061 0.119 Uiso 1 1 calc GR
H47B H 0.7680 0.1687 0.8750 0.119 Uiso 1 1 calc GR
H47C H 0.8427 0.2085 0.9900 0.119 Uiso 1 1 calc GR
C33 C 0.7884(4) 0.8597(3) 0.6297(3) 0.0339(11) Uani 1 1 d .
H33 H 0.7115 0.8834 0.5980 0.041 Uiso 1 1 calc R
C38 C 0.8382(5) 0.9974(3) 0.7367(4) 0.0486(13) Uani 1 1 d .
H38A H 0.8261 0.9974 0.8160 0.073 Uiso 1 1 calc GR
H38B H 0.7631 1.0159 0.6871 0.073 Uiso 1 1 calc GR
H38C H 0.9045 1.0365 0.7284 0.073 Uiso 1 1 calc GR
C23 C 0.5230(6) 0.4767(5) 0.2722(4) 0.079(2) Uani 1 1 d .
H23A H 0.5983 0.4455 0.2686 0.118 Uiso 1 1 calc GR
H23B H 0.5254 0.5322 0.2351 0.118 Uiso 1 1 calc GR
H23C H 0.4530 0.4441 0.2332 0.118 Uiso 1 1 calc GR

loop_
_atom_site_aniso_label
_atom_site_aniso_U_11
_atom_site_aniso_U_22
_atom_site_aniso_U_33
_atom_site_aniso_U_23
_atom_site_aniso_U_13
_atom_site_aniso_U_12
Rb1 0.0475(3) 0.0328(2) 0.0454(2) -0.0148(2) 0.02430(19) -0.0155(3)
N3 0.019(2) 0.0233(18) 0.0274(18) -0.0016(14) 0.0109(15) -0.0043(15)
N1 0.022(2) 0.0244(17) 0.0267(17) -0.0031(14) 0.0101(15) -0.0013(15)
N2 0.0210(19) 0.0234(18) 0.0238(17) 0.0015(14) 0.0068(15) 0.0004(15)
C17 0.026(3) 0.029(3) 0.036(3) 0.006(2) -0.001(2) -0.002(2)
C20 0.034(3) 0.040(3) 0.037(3) -0.011(2) 0.009(2) -0.009(2)
C25 0.019(2) 0.028(2) 0.019(2) -0.0043(18) 0.0026(18) -0.0003(19)
C21 0.024(3) 0.031(3) 0.026(2) -0.0023(19) 0.001(2) -0.008(2)
C16 0.017(3) 0.030(3) 0.026(2) 0.005(2) -0.0026(19) -0.006(2)
C18 0.039(3) 0.056(4) 0.030(3) 0.018(3) -0.002(2) -0.013(3)
C19 0.040(3) 0.057(4) 0.027(3) -0.006(3) 0.007(2) -0.010(3)
C6 0.022(3) 0.021(2) 0.031(2) 0.0043(19) 0.007(2) 0.0029(19)
C22 0.046(3) 0.038(3) 0.068(3) 0.021(2) 0.010(3) 0.001(2)
C9 0.042(3) 0.031(3) 0.046(2) -0.012(2) 0.022(2) -0.002(2)
C4 0.020(3) 0.049(3) 0.046(3) -0.002(2) 0.014(2) -0.007(2)
C29 0.031(3) 0.022(2) 0.031(2) -0.0015(18) 0.011(2) 0.0051(19)
C7 0.021(2) 0.030(2) 0.025(2) -0.0018(18) 0.0107(18) 0.0013(19)
C30 0.024(2) 0.020(2) 0.021(2) -0.0029(17) 0.0019(17) -0.0020(18)
C13 0.048(3) 0.033(3) 0.076(3) -0.001(3) 0.011(2) 0.013(3)
C11 0.027(3) 0.053(3) 0.033(2) 0.003(2) 0.004(2) -0.006(2)
C2 0.024(2) 0.021(2) 0.027(2) -0.0019(17) 0.0078(18) 0.0049(18)
C15 0.036(3) 0.037(3) 0.052(3) 0.009(2) 0.011(2) 0.009(2)
C1 0.018(2) 0.015(2) 0.035(2) 0.0038(17) 0.0086(18) 0.0025(17)
C27 0.032(3) 0.032(2) 0.030(2) 0.0025(19) 0.011(2) -0.004(2)
C45 0.026(3) 0.024(2) 0.041(2) -0.0036(19) 0.013(2) 0.0002(19)
C28 0.032(3) 0.040(3) 0.034(2) -0.004(2) 0.018(2) 0.002(2)
C46 0.036(3) 0.037(3) 0.028(2) -0.0013(19) 0.007(2) 0.002(2)
C41 0.026(3) 0.026(2) 0.033(2) 0.0024(19) 0.0135(19) 0.0078(19)
C10 0.034(3) 0.050(4) 0.032(2) -0.012(2) 0.014(2) -0.011(2)
C5 0.021(2) 0.032(2) 0.043(2) 0.001(2) 0.005(2) -0.008(2)
C44 0.043(3) 0.019(2) 0.060(3) -0.0086(19) 0.026(2) -0.0042(19)
C12 0.025(3) 0.034(2) 0.035(2) 0.004(2) 0.012(2) 0.001(2)
C8 0.027(3) 0.031(3) 0.033(2) -0.0063(18) 0.009(2) 0.0033(19)
C40 0.022(2) 0.026(2) 0.034(2) 0.0004(19) 0.0094(19) 0.0053(19)
C3 0.022(3) 0.041(2) 0.034(2) -0.002(2) 0.015(2) 0.000(2)
C26 0.022(2) 0.024(2) 0.023(2) -0.0035(17) 0.0079(17) -0.0022(18)
C31 0.022(2) 0.022(2) 0.0259(18) 0.004(2) 0.0078(16) -0.007(2)
C39 0.032(2) 0.044(3) 0.041(2) -0.003(3) 0.0040(18) -0.001(3)
C48 0.033(3) 0.030(2) 0.051(3) -0.010(2) 0.007(2) -0.005(2)
C42 0.050(3) 0.031(3) 0.035(2) 0.004(2) 0.023(2) 0.010(2)
C37 0.035(3) 0.043(3) 0.037(2) 0.001(2) 0.001(2) -0.002(2)
C35 0.035(3) 0.029(2) 0.031(2) -0.0028(19) 0.005(2) -0.012(2)
C24 0.048(3) 0.031(2) 0.042(3) -0.003(2) 0.009(2) -0.001(2)
C32 0.025(2) 0.029(3) 0.023(2) 0.0024(17) 0.0053(19) -0.0010(18)
C36 0.026(3) 0.023(2) 0.029(2) 0.0012(17) 0.0051(19) -0.0037(18)
C43 0.064(3) 0.022(3) 0.060(3) 0.009(2) 0.040(3) 0.007(2)
C14 0.052(3) 0.074(4) 0.051(3) -0.019(3) 0.015(3) -0.025(3)
C34 0.039(3) 0.026(3) 0.028(3) -0.003(2) 0.008(2) 0.001(2)
C47 0.136(6) 0.030(3) 0.089(4) 0.013(3) 0.070(4) 0.003(3)
C33 0.034(3) 0.034(3) 0.035(2) 0.010(2) 0.008(2) 0.012(2)
C38 0.068(4) 0.035(3) 0.041(3) -0.001(2) 0.007(3) 0.007(3)
C23 0.086(5) 0.119(5) 0.034(3) -0.004(3) 0.018(3) -0.016(4)

loop_
_atom_type_symbol
_atom_type_description
_atom_type_scat_dispersion_real
_atom_type_scat_dispersion_imag
_atom_type_scat_source
C C 0.0033 0.0016 'International Tables Vol C Tables 4.2.6.8 and 6.1.1.4'
H H 0.0000 0.0000 'International Tables Vol C Tables 4.2.6.8 and 6.1.1.4'
N N 0.0061 0.0033 'International Tables Vol C Tables 4.2.6.8 and 6.1.1.4'
Rb Rb -0.9393 2.9676 'International Tables Vol C Tables 4.2.6.8 and 6.1.1.4'

loop_
_geom_angle_atom_site_label_1
_geom_angle_atom_site_label_2
_geom_angle_atom_site_label_3
_geom_angle
N3 Rb1 N1 44.18(9)
N3 Rb1 C9 130.77(10)
N3 Rb1 C7 90.09(9)
N3 Rb1 C10 125.88(9)
N3 Rb1 C8 110.87(9)
N3 Rb1 C31 48.80(10)
N3 Rb1 C35 88.51(9)
N3 Rb1 C32 55.44(8)
N3 Rb1 C36 67.58(9)
N3 Rb1 C34 93.41(9)
N3 Rb1 C33 77.54(9)
N1 Rb1 C9 88.93(10)
N1 Rb1 C7 48.72(8)
N1 Rb1 C10 93.73(9)
N1 Rb1 C8 67.04(9)
N1 Rb1 C31 88.32(9)
N1 Rb1 C35 127.33(9)
N1 Rb1 C32 83.01(8)
N1 Rb1 C36 110.12(8)
N1 Rb1 C34 120.49(9)
N1 Rb1 C33 98.44(9)
C9 Rb1 C7 40.86(10)
C9 Rb1 C10 22.66(10)
C9 Rb1 C31 172.69(10)
C9 Rb1 C35 140.59(11)
C9 Rb1 C32 149.87(10)
C9 Rb1 C36 160.94(10)
C9 Rb1 C34 130.09(10)
C9 Rb1 C33 134.32(10)
C7 Rb1 C10 46.83(9)
C7 Rb1 C31 137.02(9)
C7 Rb1 C35 172.17(10)
C7 Rb1 C32 127.99(9)
C7 Rb1 C36 157.59(9)
C7 Rb1 C34 150.23(11)
C7 Rb1 C33 133.50(10)
C10 Rb1 C32 172.36(10)
C10 Rb1 C34 140.62(10)
C10 Rb1 C33 153.93(10)
C8 Rb1 C9 23.70(9)
C8 Rb1 C7 23.41(8)
C8 Rb1 C10 40.73(10)
C8 Rb1 C31 150.77(9)
C8 Rb1 C35 153.37(10)
C8 Rb1 C32 131.92(10)
C8 Rb1 C36 171.42(10)
C8 Rb1 C34 133.40(10)
C8 Rb1 C33 125.75(10)
C31 Rb1 C10 164.50(10)
C31 Rb1 C32 22.87(8)
C31 Rb1 C34 46.86(11)
C31 Rb1 C33 39.69(10)
C35 Rb1 C10 138.63(9)
C35 Rb1 C31 40.09(10)
C35 Rb1 C32 45.80(9)
C35 Rb1 C34 22.41(10)
C35 Rb1 C33 38.74(10)
C32 Rb1 C33 22.33(8)
C36 Rb1 C10 147.27(10)
C36 Rb1 C31 22.99(8)
C36 Rb1 C35 22.92(9)
C36 Rb1 C32 39.89(9)
C36 Rb1 C34 40.18(10)
C36 Rb1 C33 45.86(9)
C34 Rb1 C32 39.65(9)
C34 Rb1 C33 22.20(10)
N2 N3 Rb1 104.6(2)
N2 N3 C25 117.4(3)
C25 N3 Rb1 137.9(2)
N2 N1 Rb1 102.6(2)
N2 N1 C1 117.3(3)
C1 N1 Rb1 140.0(2)
N3 N2 N1 108.6(3)
C16 C17 C18 118.8(4)
C16 C17 C22 120.5(4)
C18 C17 C22 120.8(4)
C21 C20 H20 119.0
C19 C20 H20 119.0
C19 C20 C21 122.0(5)
N3 C25 C30 127.1(4)
N3 C25 C26 113.9(3)
C26 C25 C30 118.6(4)
C20 C21 C16 119.3(4)
C20 C21 C24 120.5(4)
C16 C21 C24 120.2(4)
C17 C16 C21 119.8(4)
C17 C16 C6 119.6(4)
C21 C16 C6 120.4(4)
C17 C18 H18 119.0
C19 C18 C17 121.9(4)
C19 C18 H18 119.0
C20 C19 C23 120.7(5)
C18 C19 C20 118.2(4)
C18 C19 C23 121.1(5)
C1 C6 C16 123.1(4)
C5 C6 C16 117.6(4)
C5 C6 C1 119.2(4)
C17 C22 H22A 109.5
C17 C22 H22B 109.5
C17 C22 H22C 109.5
H22A C22 H22B 109.5
H22A C22 H22C 109.5
H22B C22 H22C 109.5
Rb1 C9 H9 107.5
C10 C9 Rb1 85.9(2)
C10 C9 H9 118.9
C10 C9 C8 122.1(4)
C8 C9 Rb1 77.3(2)
C8 C9 H9 118.9
C5 C4 H4 120.8
C3 C4 H4 120.8
C3 C4 C5 118.3(4)
C30 C29 H29 118.6
C28 C29 H29 118.6
C28 C29 C30 122.7(4)
C2 C7 Rb1 111.4(2)
C12 C7 Rb1 85.4(2)
C12 C7 C2 120.4(3)
C12 C7 C8 119.4(4)
C8 C7 Rb1 73.0(2)
C8 C7 C2 120.2(3)
C25 C30 C40 124.4(3)
C29 C30 C25 118.3(4)
C29 C30 C40 117.1(3)
H13A C13 H13B 109.5
H13A C13 H13C 109.5
H13B C13 H13C 109.5
C8 C13 H13A 109.5
C8 C13 H13B 109.5
C8 C13 H13C 109.5
Rb1 C11 H11 118.4
C10 C11 Rb1 74.6(2)
C10 C11 H11 119.2
C10 C11 C12 121.6(4)
C12 C11 Rb1 78.6(2)
C12 C11 H11 119.2
C1 C2 C7 118.5(3)
C3 C2 C7 121.0(3)
C3 C2 C1 120.5(3)
H15A C15 H15B 109.5
H15A C15 H15C 109.5
H15B C15 H15C 109.5
C12 C15 H15A 109.5
C12 C15 H15B 109.5
C12 C15 H15C 109.5
N1 C1 C6 128.3(3)
N1 C1 C2 113.4(3)
C6 C1 C2 117.9(3)
C28 C27 H27 119.9
C28 C27 C26 120.3(4)
C26 C27 H27 119.9
C44 C45 C48 119.2(4)
C40 C45 C44 119.6(4)
C40 C45 C48 121.2(3)
C29 C28 C27 119.1(4)
C29 C28 H28 120.5
C27 C28 H28 120.5
H46A C46 H46B 109.5
H46A C46 H46C 109.5
H46B C46 H46C 109.5
C41 C46 H46A 109.5
C41 C46 H46B 109.5
C41 C46 H46C 109.5
C40 C41 C46 121.8(3)
C42 C41 C46 118.8(3)
C42 C41 C40 119.4(4)
C9 C10 Rb1 71.4(2)
C9 C10 C11 118.1(4)
C9 C10 C14 120.5(4)
C11 C10 Rb1 83.4(2)
C11 C10 C14 121.4(4)
C14 C10 Rb1 113.5(3)
C6 C5 C4 122.7(4)
C6 C5 H5 118.7
C4 C5 H5 118.7
C45 C44 H44 118.9
C43 C44 C45 122.1(4)
C43 C44 H44 118.9
C7 C12 Rb1 72.2(2)
C7 C12 C15 120.3(4)
C11 C12 Rb1 79.5(2)
C11 C12 C7 119.4(4)
C11 C12 C15 120.3(4)
C15 C12 Rb1 117.7(3)
C9 C8 Rb1 79.0(2)
C9 C8 C7 119.4(4)
C9 C8 C13 119.5(4)
C7 C8 Rb1 83.6(2)
C7 C8 C13 121.0(4)
C13 C8 Rb1 104.9(2)
C45 C40 C30 119.8(3)
C45 C40 C41 118.9(3)
C41 C40 C30 120.8(3)
C4 C3 C2 121.3(4)
C4 C3 H3 119.4
C2 C3 H3 119.4
C25 C26 C31 119.0(3)
C27 C26 C25 120.9(3)
C27 C26 C31 119.9(3)
C26 C31 Rb1 109.1(2)
C32 C31 Rb1 81.5(2)
C32 C31 C26 121.0(3)
C36 C31 Rb1 78.0(2)
C36 C31 C26 120.0(3)
C36 C31 C32 119.0(4)
H39A C39 H39B 109.5
H39A C39 H39C 109.5
H39B C39 H39C 109.5
C36 C39 H39A 109.5
C36 C39 H39B 109.5
C36 C39 H39C 109.5
C45 C48 H48A 109.5
C45 C48 H48B 109.5
C45 C48 H48C 109.5
H48A C48 H48B 109.5
H48A C48 H48C 109.5
H48B C48 H48C 109.5
C41 C42 H42 118.8
C43 C42 C41 122.5(4)
C43 C42 H42 118.8
H37A C37 H37B 109.5
H37A C37 H37C 109.5
H37B C37 H37C 109.5
C32 C37 H37A 109.5
C32 C37 H37B 109.5
C32 C37 H37C 109.5
Rb1 C35 H35 111.6
C36 C35 Rb1 78.3(2)
C36 C35 H35 118.7
C34 C35 Rb1 81.3(3)
C34 C35 H35 118.7
C34 C35 C36 122.6(4)
C21 C24 H24A 109.5
C21 C24 H24B 109.5
C21 C24 H24C 109.5
H24A C24 H24B 109.5
H24A C24 H24C 109.5
H24B C24 H24C 109.5
C31 C32 Rb1 75.60(18)
C31 C32 C37 120.7(3)
C37 C32 Rb1 113.6(2)
C33 C32 Rb1 79.7(2)
C33 C32 C31 119.4(4)
C33 C32 C37 119.9(4)
C31 C36 Rb1 79.0(2)
C31 C36 C39 121.7(4)
C39 C36 Rb1 112.2(2)
C35 C36 Rb1 78.8(2)
C35 C36 C31 119.2(4)
C35 C36 C39 119.2(4)
C44 C43 C42 117.5(4)
C44 C43 C47 120.9(4)
C42 C43 C47 121.6(4)
C10 C14 H14A 109.5
C10 C14 H14B 109.5
C10 C14 H14C 109.5
H14A C14 H14B 109.5
H14A C14 H14C 109.5
H14B C14 H14C 109.5
C35 C34 Rb1 76.3(2)
C35 C34 C33 117.8(4)
C35 C34 C38 121.1(4)
C33 C34 Rb1 80.6(2)
C33 C34 C38 121.1(4)
C38 C34 Rb1 113.1(3)
C43 C47 H47A 109.5
C43 C47 H47B 109.5
C43 C47 H47C 109.5
H47A C47 H47B 109.5
H47A C47 H47C 109.5
H47B C47 H47C 109.5
Rb1 C33 H33 116.2
C32 C33 Rb1 78.0(2)
C32 C33 H33 119.0
C34 C33 Rb1 77.3(2)
C34 C33 C32 122.0(4)
C34 C33 H33 119.0
C34 C38 H38A 109.5
C34 C38 H38B 109.5
C34 C38 H38C 109.5
H38A C38 H38B 109.5
H38A C38 H38C 109.5
H38B C38 H38C 109.5
C19 C23 H23A 109.5
C19 C23 H23B 109.5
C19 C23 H23C 109.5
H23A C23 H23B 109.5
H23A C23 H23C 109.5
H23B C23 H23C 109.5

loop_
_geom_bond_atom_site_label_1
_geom_bond_atom_site_label_2
_geom_bond_distance
Rb1 N3 2.833(3)
Rb1 N1 2.863(3)
Rb1 C9 3.385(4)
Rb1 C7 3.496(4)
Rb1 C10 3.562(4)
Rb1 C8 3.364(4)
Rb1 C31 3.522(3)
Rb1 C35 3.516(4)
Rb1 C32 3.597(3)
Rb1 C36 3.510(4)
Rb1 C34 3.577(4)
Rb1 C33 3.618(4)
N3 N2 1.311(4)
N3 C25 1.404(5)
N1 N2 1.328(4)
N1 C1 1.398(5)
C17 C16 1.393(5)
C17 C18 1.399(6)
C17 C22 1.492(6)
C20 H20 0.9500
C20 C21 1.384(6)
C20 C19 1.377(6)
C25 C30 1.423(5)
C25 C26 1.410(5)
C21 C16 1.394(6)
C21 C24 1.505(6)
C16 C6 1.485(6)
C18 H18 0.9500
C18 C19 1.374(7)
C19 C23 1.521(6)
C6 C1 1.414(5)
C6 C5 1.385(6)
C22 H22A 0.9800
C22 H22B 0.9800
C22 H22C 0.9800
C9 H9 0.9500
C9 C10 1.376(6)
C9 C8 1.386(5)
C4 H4 0.9500
C4 C5 1.390(5)
C4 C3 1.375(5)
C29 H29 0.9500
C29 C30 1.396(5)
C29 C28 1.377(5)
C7 C2 1.483(5)
C7 C12 1.397(5)
C7 C8 1.398(5)
C30 C40 1.492(5)
C13 H13A 0.9800
C13 H13B 0.9800
C13 H13C 0.9800
C13 C8 1.512(6)
C11 H11 0.9500
C11 C10 1.388(6)
C11 C12 1.394(5)
C2 C1 1.422(5)
C2 C3 1.390(5)
C15 H15A 0.9800
C15 H15B 0.9800
C15 H15C 0.9800
C15 C12 1.501(6)
C27 H27 0.9500
C27 C28 1.390(5)
C27 C26 1.392(5)
C45 C44 1.396(5)
C45 C40 1.394(5)
C45 C48 1.515(5)
C28 H28 0.9500
C46 H46A 0.9800
C46 H46B 0.9800
C46 H46C 0.9800
C46 C41 1.510(5)
C41 C40 1.406(5)
C41 C42 1.388(5)
C10 C14 1.510(6)
C5 H5 0.9500
C44 H44 0.9500
C44 C43 1.382(6)
C3 H3 0.9500
C26 C31 1.486(6)
C31 C32 1.413(5)
C31 C36 1.401(5)
C39 H39A 0.9800
C39 H39B 0.9800
C39 H39C 0.9800
C39 C36 1.508(5)
C48 H48A 0.9800
C48 H48B 0.9800
C48 H48C 0.9800
C42 H42 0.9500
C42 C43 1.382(6)
C37 H37A 0.9800
C37 H37B 0.9800
C37 H37C 0.9800
C37 C32 1.498(5)
C35 H35 0.9500
C35 C36 1.396(5)
C35 C34 1.380(6)
C24 H24A 0.9800
C24 H24B 0.9800
C24 H24C 0.9800
C32 C33 1.397(5)
C43 C47 1.522(6)
C14 H14A 0.9800
C14 H14B 0.9800
C14 H14C 0.9800
C34 C33 1.386(6)
C34 C38 1.510(6)
C47 H47A 0.9800
C47 H47B 0.9800
C47 H47C 0.9800
C33 H33 0.9500
C38 H38A 0.9800
C38 H38B 0.9800
C38 H38C 0.9800
C23 H23A 0.9800
C23 H23B 0.9800
C23 H23C 0.9800

loop_
_geom_torsion_atom_site_label_1
_geom_torsion_atom_site_label_2
_geom_torsion_atom_site_label_3
_geom_torsion_atom_site_label_4
_geom_torsion
Rb1 N3 N2 N1 0.9(3)
Rb1 N3 C25 C30 134.0(3)
Rb1 N3 C25 C26 -38.3(5)
Rb1 N1 N2 N3 -0.9(3)
Rb1 N1 C1 C6 143.6(3)
Rb1 N1 C1 C2 -29.7(5)
Rb1 C9 C10 C11 -71.5(3)
Rb1 C9 C10 C14 106.9(3)
Rb1 C9 C8 C7 76.1(3)
Rb1 C9 C8 C13 -101.0(3)
Rb1 C7 C2 C1 19.5(4)
Rb1 C7 C2 C3 -160.7(3)
Rb1 C7 C12 C11 66.4(3)
Rb1 C7 C12 C15 -112.2(4)
Rb1 C7 C8 C9 -73.5(3)
Rb1 C7 C8 C13 103.6(4)
Rb1 C11 C10 C9 64.8(3)
Rb1 C11 C10 C14 -113.5(4)
Rb1 C11 C12 C7 -62.6(3)
Rb1 C11 C12 C15 116.0(4)
Rb1 C31 C32 C37 -109.2(3)
Rb1 C31 C32 C33 69.1(3)
Rb1 C31 C36 C39 109.4(3)
Rb1 C31 C36 C35 -70.4(3)
Rb1 C35 C36 C31 70.5(3)
Rb1 C35 C36 C39 -109.3(3)
Rb1 C35 C34 C33 -71.4(4)
Rb1 C35 C34 C38 108.9(4)
Rb1 C32 C33 C34 66.5(4)
Rb1 C34 C33 C32 -66.9(3)
N3 C25 C30 C29 -175.6(4)
N3 C25 C30 C40 -1.4(6)
N3 C25 C26 C27 177.2(3)
N3 C25 C26 C31 1.1(5)
N2 N3 C25 C30 -42.6(5)
N2 N3 C25 C26 145.1(3)
N2 N1 C1 C6 -32.6(5)
N2 N1 C1 C2 154.1(3)
C17 C16 C6 C1 -78.1(6)
C17 C16 C6 C5 97.3(5)
C17 C18 C19 C20 -0.3(7)
C17 C18 C19 C23 178.0(5)
C20 C21 C16 C17 1.2(7)
C20 C21 C16 C6 176.0(4)
C25 N3 N2 N1 178.6(3)
C25 C30 C40 C45 127.2(4)
C25 C30 C40 C41 -60.7(5)
C25 C26 C31 Rb1 19.4(4)
C25 C26 C31 C32 -72.2(5)
C25 C26 C31 C36 106.3(4)
C21 C20 C19 C18 -1.2(7)
C21 C20 C19 C23 -179.5(5)
C21 C16 C6 C1 107.0(5)
C21 C16 C6 C5 -77.5(6)
C16 C17 C18 C19 2.2(7)
C16 C6 C1 N1 -1.1(6)
C16 C6 C1 C2 172.0(4)
C16 C6 C5 C4 -174.6(4)
C18 C17 C16 C21 -2.6(6)
C18 C17 C16 C6 -177.4(4)
C19 C20 C21 C16 0.7(7)
C19 C20 C21 C24 -178.5(4)
C22 C17 C16 C21 177.3(4)
C22 C17 C16 C6 2.5(7)
C22 C17 C18 C19 -177.7(5)
C29 C30 C40 C45 -58.5(5)
C29 C30 C40 C41 113.6(4)
C7 C2 C1 N1 -2.5(5)
C7 C2 C1 C6 -176.6(3)
C7 C2 C3 C4 178.8(4)
C30 C25 C26 C27 4.2(6)
C30 C25 C26 C31 -171.9(3)
C30 C29 C28 C27 2.2(6)
C2 C7 C12 Rb1 112.1(3)
C2 C7 C12 C11 178.6(3)
C2 C7 C12 C15 0.0(5)
C2 C7 C8 Rb1 -105.3(3)
C2 C7 C8 C9 -178.8(3)
C2 C7 C8 C13 -1.6(6)
C1 N1 N2 N3 176.6(3)
C1 C6 C5 C4 1.0(6)
C1 C2 C3 C4 -1.4(6)
C27 C26 C31 Rb1 -156.8(3)
C27 C26 C31 C32 111.7(4)
C27 C26 C31 C36 -69.9(5)
C45 C44 C43 C42 -0.5(7)
C45 C44 C43 C47 -177.9(5)
C28 C29 C30 C25 0.5(6)
C28 C29 C30 C40 -174.1(4)
C28 C27 C26 C25 -1.5(6)
C28 C27 C26 C31 174.5(4)
C46 C41 C40 C30 6.3(6)
C46 C41 C40 C45 178.4(4)
C46 C41 C42 C43 -178.2(4)
C41 C42 C43 C44 0.2(7)
C41 C42 C43 C47 177.6(5)
C10 C9 C8 Rb1 -76.9(3)
C10 C9 C8 C7 -0.8(6)
C10 C9 C8 C13 -177.9(4)
C10 C11 C12 Rb1 63.7(4)
C10 C11 C12 C7 1.1(6)
C10 C11 C12 C15 179.7(4)
C5 C6 C1 N1 -176.4(4)
C5 C6 C1 C2 -3.4(5)
C5 C4 C3 C2 -1.0(6)
C44 C45 C40 C30 171.4(4)
C44 C45 C40 C41 -0.9(6)
C12 C7 C2 C1 -78.0(4)
C12 C7 C2 C3 101.8(4)
C12 C7 C8 Rb1 74.4(3)
C12 C7 C8 C9 0.9(5)
C12 C7 C8 C13 178.0(4)
C12 C11 C10 Rb1 -65.8(4)
C12 C11 C10 C9 -1.0(6)
C12 C11 C10 C14 -179.3(4)
C8 C9 C10 Rb1 72.3(3)
C8 C9 C10 C11 0.8(6)
C8 C9 C10 C14 179.1(4)
C8 C7 C2 C1 101.6(4)
C8 C7 C2 C3 -78.6(5)
C8 C7 C12 Rb1 -67.5(3)
C8 C7 C12 C11 -1.1(5)
C8 C7 C12 C15 -179.7(4)
C40 C45 C44 C43 0.8(6)
C40 C41 C42 C43 -0.3(6)
C3 C4 C5 C6 1.2(7)
C3 C2 C1 N1 177.7(3)
C3 C2 C1 C6 3.6(5)
C26 C25 C30 C29 -3.6(5)
C26 C25 C30 C40 170.6(4)
C26 C27 C28 C29 -1.7(6)
C26 C31 C32 Rb1 107.3(3)
C26 C31 C32 C37 -1.9(5)
C26 C31 C32 C33 176.4(3)
C26 C31 C36 Rb1 -105.3(3)
C26 C31 C36 C39 4.1(5)
C26 C31 C36 C35 -175.7(3)
C31 C32 C33 Rb1 -66.9(3)
C31 C32 C33 C34 -0.4(6)
C48 C45 C44 C43 -179.7(4)
C48 C45 C40 C30 -8.1(6)
C48 C45 C40 C41 179.7(4)
C42 C41 C40 C30 -171.6(4)
C42 C41 C40 C45 0.6(6)
C37 C32 C33 Rb1 111.4(3)
C37 C32 C33 C34 177.9(4)
C35 C34 C33 Rb1 68.9(4)
C35 C34 C33 C32 2.0(6)
C24 C21 C16 C17 -179.6(4)
C24 C21 C16 C6 -4.8(7)
C32 C31 C36 Rb1 73.1(3)
C32 C31 C36 C39 -177.5(3)
C32 C31 C36 C35 2.7(5)
C36 C31 C32 Rb1 -71.2(3)
C36 C31 C32 C37 179.7(3)
C36 C31 C32 C33 -2.0(5)
C36 C35 C34 Rb1 70.0(4)
C36 C35 C34 C33 -1.3(6)
C36 C35 C34 C38 178.9(4)
C34 C35 C36 Rb1 -71.6(4)
C34 C35 C36 C31 -1.1(6)
C34 C35 C36 C39 179.1(4)
C38 C34 C33 Rb1 -111.3(4)
C38 C34 C33 C32 -178.2(4)

loop_
_twin_individual_id
_twin_individual_mass_fraction_refined
1 0.991(6)
2 0.009(6)
